data_4114397
loop_
_publ_author_name
'Venu R. Vangala'
'Balakrishna R. Bhogala'
'Archan Dey'
'Gautam R. Desiraju'
'Charlotte K. Broder'
'Philip S. Smith'
'Raju Mondal'
'Judith A. K. Howard'
'Chick C. Wilson'

_publ_contact_author_address
;
School of Chemistry
University of Hyderabad
Hyderabad 500 046
India
;
_publ_contact_author_email desiraju@uohyd.ernet.in
_publ_contact_author_fax '91 40 3010567'
_publ_contact_author_name 'Professor Gautam R. Desiraju'
_publ_contact_author_phone '91 40 3010567'
_publ_section_title
;
 Correspondence between Molecular Functionality and Crystal Structures.
 Supramolecular Chemistry of a Family of Homologated Aminophenols
;
_journal_name_full 'Journal of the American Chemical Society'
_journal_page_first 14495
_journal_page_last 14509
_journal_paper_doi 10.1021/ja037227p
_journal_volume 125
_journal_year 2003
_chemical_formula_sum 'C14 H13 N O'
_chemical_formula_weight 211.25
_chemical_melting_point 547(2)
_chemical_name_systematic
; 
 4-[(E)-2-(4-aminophenyl)-1-ethenyl]phenol 
;
_space_group_IT_number 7
_symmetry_cell_setting monoclinic
_symmetry_space_group_name_Hall 'P -2yc'
_symmetry_space_group_name_H-M 'P 1 c 1'
_atom_sites_solution_hydrogens geom
_atom_sites_solution_primary direct
_atom_sites_solution_secondary difmap
_audit_creation_method SHELXL-97
_cell_angle_alpha 90.00
_cell_angle_beta 98.12(3)
_cell_angle_gamma 90.00
_cell_formula_units_Z 2
_cell_length_a 12.951(8)
_cell_length_b 5.226(3)
_cell_length_c 8.046(3)
_cell_measurement_reflns_used 899
_cell_measurement_temperature 120(2)
_cell_measurement_theta_max 26.98
_cell_measurement_theta_min 3.90
_cell_volume 539.1(5)
_computing_cell_refinement 'SMART-NT V5.0 (Bruker, 1998)'
_computing_data_collection 'SMART-NT V5.0 (Bruker, 1998)'
_computing_data_reduction 'SMART-NT V5.0 (Bruker, 1998)'
_computing_molecular_graphics 'SHELXTL-98 (Bruker, 1998)'
_computing_publication_material 'SHELXTL-98 (Bruker, 1998)'
_computing_structure_refinement 'SHELXL-97 (Sheldrick, 1997)'
_computing_structure_solution 'SHELXS-97 (Sheldrick, 1990)'
_diffrn_ambient_temperature 120(2)
_diffrn_detector_area_resol_mean 8
_diffrn_measured_fraction_theta_full 0.990
_diffrn_measured_fraction_theta_max 0.990
_diffrn_measurement_device_type 'Bruker SMART CCD 6K area detector'
_diffrn_measurement_method \w-scans
_diffrn_radiation_monochromator graphite
_diffrn_radiation_source 'fine-focus sealed tube'
_diffrn_radiation_type MoK\a
_diffrn_radiation_wavelength 0.71073
_diffrn_reflns_av_R_equivalents 0.0367
_diffrn_reflns_av_sigmaI/netI 0.0372
_diffrn_reflns_limit_h_max 16
_diffrn_reflns_limit_h_min -8
_diffrn_reflns_limit_k_max 6
_diffrn_reflns_limit_k_min -5
_diffrn_reflns_limit_l_max 8
_diffrn_reflns_limit_l_min -10
_diffrn_reflns_number 3112
_diffrn_reflns_theta_full 27.00
_diffrn_reflns_theta_max 27.00
_diffrn_reflns_theta_min 1.59
_exptl_absorpt_coefficient_mu 0.082
_exptl_absorpt_correction_type none
_exptl_crystal_colour yellow
_exptl_crystal_density_diffrn 1.301
_exptl_crystal_description plate
_exptl_crystal_F_000 224
_exptl_crystal_size_max 0.3
_exptl_crystal_size_mid 0.26
_exptl_crystal_size_min 0.10
_refine_diff_density_max 0.194
_refine_diff_density_min -0.177
_refine_diff_density_rms 0.039
_refine_ls_abs_structure_details 'Flack H D (1983), Acta Cryst. A39, 876-881'
_refine_ls_abs_structure_Flack 7(2)
_refine_ls_extinction_method none
_refine_ls_goodness_of_fit_ref 1.045
_refine_ls_hydrogen_treatment mixed
_refine_ls_matrix_type full
_refine_ls_number_parameters 197
_refine_ls_number_reflns 1601
_refine_ls_number_restraints 2
_refine_ls_restrained_S_all 1.044
_refine_ls_R_factor_all 0.0554
_refine_ls_R_factor_gt 0.0392
_refine_ls_shift/su_max 0.139
_refine_ls_shift/su_mean 0.026
_refine_ls_structure_factor_coef Fsqd
_refine_ls_weighting_details 'calc w=1/[\s^2^(Fo^2^)+(0.0563P)^2^+0.0636P] where P=(Fo^2^+2Fc^2^)/3'
_refine_ls_weighting_scheme calc
_refine_ls_wR_factor_gt 0.0996
_refine_ls_wR_factor_ref 0.1122
_reflns_number_gt 1205
_reflns_number_total 1601
_reflns_threshold_expression >2sigma(I)
_cod_data_source_file ja037227psi20030927_031934_13.cif
_cod_data_source_block 2d
_cod_original_cell_volume 539.2(5)
_cod_database_code 4114397

loop_
_symmetry_equiv_pos_as_xyz
'x, y, z'
'x, -y, z+1/2'

loop_
_atom_site_label
_atom_site_type_symbol
_atom_site_fract_x
_atom_site_fract_y
_atom_site_fract_z
_atom_site_U_iso_or_equiv
_atom_site_adp_type
_atom_site_occupancy
_atom_site_symmetry_multiplicity
_atom_site_calc_flag
C2 C -0.1386(2) 0.4428(6) 0.0645(4) 0.0234(8) Uani 1 1 d
C13 C 0.4666(3) 0.0367(6) 0.3341(4) 0.0236(8) Uani 1 1 d
C11 C 0.4640(3) 0.4144(7) 0.5032(4) 0.0221(8) Uani 1 1 d
O1 O 0.62223(17) 0.1762(4) 0.5167(3) 0.0281(6) Uani 1 1 d
C10 C 0.3590(3) 0.4477(6) 0.4398(4) 0.0231(8) Uani 1 1 d
C8 C 0.1967(2) 0.3231(6) 0.2591(4) 0.0235(8) Uani 1 1 d
C7 C 0.1385(3) 0.1912(6) 0.1380(4) 0.0232(8) Uani 1 1 d
N1 N -0.2958(2) 0.2756(6) -0.1047(3) 0.0264(7) Uani 1 1 d
C6 C -0.1274(3) 0.0682(6) -0.1041(4) 0.0252(8) Uani 1 1 d
C5 C -0.0217(3) 0.0516(6) -0.0433(4) 0.0238(8) Uani 1 1 d
C4 C 0.0282(2) 0.2251(5) 0.0737(4) 0.0212(8) Uani 1 1 d
C9 C 0.3066(2) 0.2788(5) 0.3230(4) 0.0217(8) Uani 1 1 d
C14 C 0.3635(3) 0.0710(6) 0.2713(4) 0.0236(8) Uani 1 1 d
C3 C -0.0334(3) 0.4246(6) 0.1253(4) 0.0229(8) Uani 1 1 d
C12 C 0.5174(2) 0.2071(6) 0.4511(4) 0.0225(9) Uani 1 1 d
C1 C -0.1871(2) 0.2651(6) -0.0501(4) 0.0211(8) Uani 1 1 d
H8 H 0.165(3) 0.474(7) 0.307(5) 0.034(10) Uiso 1 1 d
H10 H 0.324(2) 0.606(5) 0.476(4) 0.015(8) Uiso 1 1 d
H11 H 0.501(3) 0.526(6) 0.576(5) 0.022(8) Uiso 1 1 d
H5 H 0.027(2) -0.084(6) -0.081(4) 0.019(8) Uiso 1 1 d
H14 H 0.328(3) -0.063(6) 0.175(5) 0.032(10) Uiso 1 1 d
H7 H 0.164(3) 0.062(7) 0.088(5) 0.033(10) Uiso 1 1 d
H2 H -0.183(3) 0.576(6) 0.101(5) 0.031(10) Uiso 1 1 d
H3 H 0.001(3) 0.548(6) 0.201(4) 0.021(9) Uiso 1 1 d
H13 H 0.509(3) -0.113(7) 0.296(5) 0.048(12) Uiso 1 1 d
H6 H -0.169(3) -0.068(7) -0.195(5) 0.050(11) Uiso 1 1 d
H1A H -0.325(3) 0.420(8) -0.088(6) 0.060(14) Uiso 1 1 d
H1B H 0.650(3) 0.036(8) 0.465(6) 0.042(11) Uiso 1 1 d
H1C H -0.314(3) 0.234(7) -0.220(4) 0.048(10) Uiso 1 1 d

loop_
_atom_site_aniso_label
_atom_site_aniso_U_11
_atom_site_aniso_U_22
_atom_site_aniso_U_33
_atom_site_aniso_U_23
_atom_site_aniso_U_13
_atom_site_aniso_U_12
C2 0.0187(18) 0.0236(16) 0.028(2) 0.0023(13) 0.0036(16) 0.0037(13)
C13 0.024(2) 0.0224(16) 0.024(2) -0.0030(13) 0.0025(17) -0.0011(13)
C11 0.0204(18) 0.0240(16) 0.0210(19) -0.0031(13) -0.0004(15) -0.0064(13)
O1 0.0179(13) 0.0326(12) 0.0326(14) -0.0048(10) -0.0010(10) -0.0001(9)
C10 0.0209(19) 0.0255(17) 0.023(2) 0.0006(13) 0.0044(16) 0.0026(14)
C8 0.024(2) 0.0246(15) 0.023(2) 0.0017(14) 0.0076(15) 0.0031(14)
C7 0.0182(18) 0.0259(16) 0.025(2) -0.0018(14) 0.0023(15) -0.0005(13)
N1 0.0194(16) 0.0321(16) 0.0267(18) -0.0008(11) -0.0003(13) 0.0026(11)
C6 0.027(2) 0.0244(16) 0.024(2) -0.0019(13) 0.0039(16) -0.0002(13)
C5 0.026(2) 0.0205(16) 0.024(2) -0.0006(13) 0.0027(16) 0.0009(13)
C4 0.019(2) 0.0230(16) 0.022(2) 0.0035(13) 0.0032(17) -0.0004(13)
C9 0.019(2) 0.0223(15) 0.023(2) 0.0021(13) 0.0009(16) -0.0040(13)
C14 0.0217(19) 0.0249(16) 0.024(2) 0.0000(14) 0.0027(16) 0.0012(14)
C3 0.024(2) 0.0199(15) 0.024(2) -0.0027(14) 0.0020(16) -0.0041(13)
C12 0.020(2) 0.0266(17) 0.021(2) 0.0041(13) 0.0044(18) 0.0014(13)
C1 0.0169(18) 0.0250(15) 0.021(2) 0.0026(12) 0.0000(16) -0.0040(12)

loop_
_atom_type_symbol
_atom_type_description
_atom_type_scat_dispersion_real
_atom_type_scat_dispersion_imag
_atom_type_scat_source
C C 0.0033 0.0016 'International Tables Vol C Tables 4.2.6.8 and 6.1.1.4'
H H 0.0000 0.0000 'International Tables Vol C Tables 4.2.6.8 and 6.1.1.4'
N N 0.0061 0.0033 'International Tables Vol C Tables 4.2.6.8 and 6.1.1.4'
O O 0.0106 0.0060 'International Tables Vol C Tables 4.2.6.8 and 6.1.1.4'

loop_
_geom_angle_atom_site_label_1
_geom_angle_atom_site_label_2
_geom_angle_atom_site_label_3
_geom_angle
C3 C2 C1 121.1(3)
C3 C2 H2 122(2)
C1 C2 H2 117(2)
C14 C13 C12 120.6(3)
C14 C13 H13 121(2)
C12 C13 H13 118(2)
C12 C11 C10 119.4(3)
C12 C11 H11 117(2)
C10 C11 H11 123(2)
C12 O1 H1B 110(3)
C9 C10 C11 121.6(3)
C9 C10 H10 121.4(19)
C11 C10 H10 116.8(19)
C7 C8 C9 126.6(2)
C7 C8 H8 118(2)
C9 C8 H8 115(2)
C8 C7 C4 128.2(3)
C8 C7 H7 121(3)
C4 C7 H7 111(3)
C1 N1 H1A 115(3)
C1 N1 H1C 113(2)
H1A N1 H1C 107(4)
C5 C6 C1 119.9(3)
C5 C6 H6 124(2)
C1 C6 H6 116(2)
C6 C5 C4 122.4(3)
C6 C5 H5 123.7(18)
C4 C5 H5 113.9(18)
C5 C4 C3 116.7(3)
C5 C4 C7 119.8(3)
C3 C4 C7 123.5(3)
C10 C9 C14 117.5(3)
C10 C9 C8 119.6(3)
C14 C9 C8 122.8(3)
C13 C14 C9 121.0(3)
C13 C14 H14 117.9(19)
C9 C14 H14 121.0(19)
C2 C3 C4 121.1(3)
C2 C3 H3 121.9(19)
C4 C3 H3 117.0(19)
C11 C12 C13 119.9(3)
C11 C12 O1 118.5(3)
C13 C12 O1 121.6(3)
C6 C1 C2 118.8(3)
C6 C1 N1 120.2(3)
C2 C1 N1 120.9(3)

loop_
_geom_bond_atom_site_label_1
_geom_bond_atom_site_label_2
_geom_bond_distance
C2 C3 1.385(5)
C2 C1 1.394(4)
C2 H2 0.98(4)
C13 C14 1.371(5)
C13 C12 1.392(4)
C13 H13 1.03(4)
C11 C12 1.382(4)
C11 C10 1.394(5)
C11 H11 0.91(4)
O1 C12 1.395(4)
O1 H1B 0.94(4)
C10 C9 1.394(5)
C10 H10 1.00(3)
C8 C7 1.337(3)
C8 C9 1.461(5)
C8 H8 0.99(3)
C7 C4 1.459(5)
C7 H7 0.88(3)
N1 C1 1.415(4)
N1 H1A 0.86(4)
N1 H1C 0.95(3)
C6 C5 1.390(5)
C6 C1 1.392(4)
C6 H6 1.11(4)
C5 C4 1.399(5)
C5 H5 1.02(3)
C4 C3 1.411(4)
C9 C14 1.408(4)
C14 H14 1.10(4)
C3 H3 0.96(3)

loop_
_geom_torsion_atom_site_label_1
_geom_torsion_atom_site_label_2
_geom_torsion_atom_site_label_3
_geom_torsion_atom_site_label_4
_geom_torsion
C12 C11 C10 C9 -0.9(5)
C9 C8 C7 C4 178.3(3)
C1 C6 C5 C4 0.9(5)
C6 C5 C4 C3 -1.5(4)
C6 C5 C4 C7 177.5(3)
C8 C7 C4 C5 -174.0(3)
C8 C7 C4 C3 5.0(5)
C11 C10 C9 C14 0.3(4)
C11 C10 C9 C8 -179.5(3)
C7 C8 C9 C10 174.4(3)
C7 C8 C9 C14 -5.4(4)
C12 C13 C14 C9 0.1(5)
C10 C9 C14 C13 0.1(4)
C8 C9 C14 C13 179.9(3)
C1 C2 C3 C4 -0.2(5)
C5 C4 C3 C2 1.2(4)
C7 C4 C3 C2 -177.7(3)
C10 C11 C12 C13 1.1(4)
C10 C11 C12 O1 -179.6(3)
C14 C13 C12 C11 -0.7(4)
C14 C13 C12 O1 -180.0(3)
C5 C6 C1 C2 0.2(4)
C5 C6 C1 N1 -176.7(3)
C3 C2 C1 C6 -0.5(4)
C3 C2 C1 N1 176.4(3)

loop_
_cod_related_entry_id
_cod_related_entry_database
_cod_related_entry_code
1 ChemSpider 4525354
